data_2012482
loop_
_publ_author_name
'Nesterov, Vladimir N.'
'Montoya, Nicole G.'
'Antipin, Mikhail Yu.'
'Sanghadasa, Mohan'
'Clark, Ronald D.'
'Timofeeva, Tatiana V.'

_publ_section_title
;
 Three polar derivatives of <i>N</i>-ethylcarbazole: materials for
 optical applications
;
_journal_issue 2
_journal_name_full 'Acta Crystallographica Section C'
_journal_page_first o72
_journal_page_last o75
_journal_paper_doi 10.1107/S0108270101020170
_journal_volume 58
_journal_year 2002
_chemical_formula_moiety 'C18 H15 N3 S'
_chemical_formula_sum 'C18 H15 N3 S'
_chemical_formula_weight 305.39
_chemical_name_systematic
;
2-cyano-3-(9-ethyl-9H-carbazol-3-yl)thioacrylamide
;
_space_group_IT_number 2
_symmetry_cell_setting triclinic
_symmetry_space_group_name_Hall '-P 1'
_symmetry_space_group_name_H-M 'P -1'
_atom_sites_solution_hydrogens geom
_atom_sites_solution_primary direct
_atom_sites_solution_secondary difmap
_audit_creation_method SHELXL97
_cell_angle_alpha 79.82(3)
_cell_angle_beta 76.82(3)
_cell_angle_gamma 63.76(3)
_cell_formula_units_Z 2
_cell_length_a 8.4370(17)
_cell_length_b 8.7500(17)
_cell_length_c 12.300(3)
_cell_measurement_reflns_used 24
_cell_measurement_temperature 298(2)
_cell_measurement_theta_max 12
_cell_measurement_theta_min 11
_cell_volume 790.0(4)
_computing_cell_refinement 'CAD-4 Software'
_computing_data_collection 'CAD-4 Software (Enraf-Nonius, 1989)'
_computing_data_reduction 'SHELXTL-Plus (Sheldrick, 1994)'
_computing_molecular_graphics SHELXTL-Plus
_computing_publication_material SHELXL97
_computing_structure_refinement 'SHELXL97 (Sheldrick, 1997)'
_computing_structure_solution 'SHELXS97 (Sheldrick, 1990)'
_diffrn_ambient_temperature 298(2)
_diffrn_measured_fraction_theta_full .996
_diffrn_measured_fraction_theta_max .996
_diffrn_measurement_device_type 'Enraf-Nonius CAD-4'
_diffrn_measurement_method \q/2\q
_diffrn_radiation_monochromator graphite
_diffrn_radiation_source 'fine-focus sealed tube'
_diffrn_radiation_type MoK\a
_diffrn_radiation_wavelength .71073
_diffrn_reflns_av_R_equivalents .013
_diffrn_reflns_av_sigmaI/netI .018
_diffrn_reflns_limit_h_max 10
_diffrn_reflns_limit_h_min 0
_diffrn_reflns_limit_k_max 10
_diffrn_reflns_limit_k_min -9
_diffrn_reflns_limit_l_max 14
_diffrn_reflns_limit_l_min -14
_diffrn_reflns_number 2971
_diffrn_reflns_theta_full 24.97
_diffrn_reflns_theta_max 24.97
_diffrn_reflns_theta_min 1.71
_diffrn_standards_decay_% 3
_diffrn_standards_interval_count 97
_diffrn_standards_number 3
_exptl_absorpt_coefficient_mu .204
_exptl_absorpt_correction_type none
_exptl_crystal_colour orange
_exptl_crystal_density_diffrn 1.284
_exptl_crystal_density_meas ?
_exptl_crystal_density_method 'not measured'
_exptl_crystal_description 'parallelepiped prism'
_exptl_crystal_F_000 320
_exptl_crystal_size_max .50
_exptl_crystal_size_mid .35
_exptl_crystal_size_min .30
_refine_diff_density_max .33
_refine_diff_density_min -.19
_refine_ls_extinction_method none
_refine_ls_goodness_of_fit_ref 1.046
_refine_ls_hydrogen_treatment constr
_refine_ls_matrix_type full
_refine_ls_number_parameters 200
_refine_ls_number_reflns 2762
_refine_ls_number_restraints 0
_refine_ls_restrained_S_all 1.046
_refine_ls_R_factor_all .051
_refine_ls_R_factor_gt .039
_refine_ls_shift/su_max .001
_refine_ls_shift/su_mean .000
_refine_ls_structure_factor_coef Fsqd
_refine_ls_weighting_details 'calc w = 1/[\s^2^(Fo^2^)+(0.06P)^2^+0.24P] where P=(Fo^2^+2Fc^2^)/3'
_refine_ls_weighting_scheme calc
_refine_ls_wR_factor_gt .106
_refine_ls_wR_factor_ref .114
_reflns_number_gt 2257
_reflns_number_total 2762
_reflns_threshold_expression I>2\s(I)
_cod_data_source_file bm1472.cif
_cod_data_source_block IIIb
_cod_depositor_comments
;
The following automatic conversions were performed:
'_symmetry_cell_setting' value 'Triclinic' changed to 'triclinic'
according to '/home/saulius/struct/CIF-dictionaries/cif_core.dic'
dictionary named 'cif_core.dic' version 2.4.1 from 2010-06-29.

Automatic conversion script
Id: cif_fix_enum 1527 2010-12-29 10:47:43Z saulius 

The following automatic conversions were performed:

'_symmetry_cell_setting' value 'Triclinic' changed to 'triclinic'
according to /home/saulius/struct/CIF-dictionaries/cif_core.dic
dictionary named 'cif_core.dic' version 2.4.1 from 2010-06-29.

Automatic conversion script
Id: cif_fix_values 1715 2011-07-08 13:25:40Z adriana 

The following automatic conversions were performed:

'_exptl_crystal_density_meas' value 'not measured' was changed to '?'
- the value is perceived as not measured.

Automatic conversion script
Id: cif_fix_values 3008 2015-01-20 13:52:24Z robertas 
;
_cod_original_cell_volume 790.0(3)
_cod_original_sg_symbol_H-M P-1
_cod_database_code 2012482
_cod_database_fobs_code 2012482

loop_
_symmetry_equiv_pos_as_xyz
'x, y, z'
'-x, -y, -z'

loop_
_atom_site_label
_atom_site_fract_x
_atom_site_fract_y
_atom_site_fract_z
_atom_site_U_iso_or_equiv
_atom_site_adp_type
_atom_site_calc_flag
_atom_site_refinement_flags
_atom_site_occupancy
_atom_site_disorder_assembly
_atom_site_disorder_group
_atom_site_type_symbol
S1 .41428(8) .37861(7) .89386(4) .0599(2) Uani d . 1 . . S
N1 .0770(2) .5525(2) .26053(12) .0453(4) Uani d . 1 . . N
N2 .2878(3) .9276(3) .64142(18) .0721(6) Uani d . 1 . . N
N3 .4516(2) .6662(2) .85720(13) .0565(5) Uani d . 1 . . N
H3A .4438 .7603 .8181 .068 Uiso calc R 1 . . H
H3B .4880 .6413 .9206 .068 Uiso calc R 1 . . H
C1 .1080(3) .7126(2) .39735(15) .0482(4) Uani d . 1 . . C
H1A .0477 .8207 .3629 .058 Uiso calc R 1 . . H
C2 .1753(3) .6928(2) .49317(15) .0475(4) Uani d . 1 . . C
H2A .1617 .7895 .5226 .057 Uiso calc R 1 . . H
C3 .2644(2) .5304(2) .54832(13) .0409(4) Uani d . 1 . . C
C4 .2851(2) .3853(2) .50360(14) .0414(4) Uani d . 1 . . C
H4A .3405 .2775 .5400 .050 Uiso calc R 1 . . H
C5 .2230(2) .4016(2) .40500(13) .0385(4) Uani d . 1 . . C
C6 .2251(2) .2815(2) .33690(14) .0420(4) Uani d . 1 . . C
C7 .2969(3) .1045(3) .34141(18) .0565(5) Uani d . 1 . . C
H7A .3554 .0374 .4001 .068 Uiso calc R 1 . . H
C8 .2804(4) .0297(3) .2577(2) .0702(6) Uani d . 1 . . C
H8A .3288 -.0889 .2597 .084 Uiso calc R 1 . . H
C9 .1920(4) .1294(3) .1701(2) .0707(7) Uani d . 1 . . C
H9A .1837 .0755 .1142 .085 Uiso calc R 1 . . H
C10 .1163(3) .3055(3) .16378(17) .0561(5) Uani d . 1 . . C
H10A .0557 .3713 .1057 .067 Uiso calc R 1 . . H
C11 .1346(2) .3806(2) .24809(14) .0427(4) Uani d . 1 . . C
C12 -.0334(3) .6954(3) .19076(17) .0569(5) Uani d . 1 . . C
H12A -.1117 .7893 .2364 .068 Uiso calc R 1 . . H
H12B -.1081 .6606 .1608 .068 Uiso calc R 1 . . H
C13 .0772(4) .7543(4) .0971(2) .0844(8) Uani d . 1 . . C
H13A .0004 .8491 .0535 .127 Uiso calc R 1 . . H
H13B .1522 .6625 .0505 .127 Uiso calc R 1 . . H
H13C .1508 .7894 .1265 .127 Uiso calc R 1 . . H
C14 .1327(2) .5660(2) .35335(14) .0402(4) Uani d . 1 . . C
C15 .3292(2) .5051(2) .65209(14) .0431(4) Uani d . 1 . . C
H15A .3658 .3937 .6856 .052 Uiso calc R 1 . . H
C16 .3463(2) .6140(2) .70918(14) .0426(4) Uani d . 1 . . C
C17 .3106(3) .7882(3) .66844(16) .0502(5) Uani d . 1 . . C
C18 .4077(2) .5594(3) .81966(14) .0445(4) Uani d . 1 . . C

loop_
_atom_site_aniso_label
_atom_site_aniso_U_11
_atom_site_aniso_U_22
_atom_site_aniso_U_33
_atom_site_aniso_U_12
_atom_site_aniso_U_13
_atom_site_aniso_U_23
S1 .0807(4) .0756(4) .0394(3) -.0425(3) -.0283(2) .0058(2)
N1 .0520(9) .0510(9) .0372(8) -.0203(7) -.0196(7) -.0021(6)
N2 .0845(14) .0540(12) .0779(13) -.0146(10) -.0425(11) -.0081(9)
N3 .0723(11) .0784(12) .0355(8) -.0440(10) -.0190(8) .0010(8)
C1 .0533(11) .0451(10) .0448(10) -.0132(8) -.0228(8) -.0019(8)
C2 .0527(11) .0491(10) .0427(10) -.0161(9) -.0188(8) -.0089(8)
C3 .0401(9) .0528(10) .0296(8) -.0185(8) -.0083(7) -.0031(7)
C4 .0452(10) .0479(10) .0308(8) -.0198(8) -.0092(7) .0015(7)
C5 .0400(9) .0472(10) .0300(8) -.0203(8) -.0066(7) -.0015(7)
C6 .0470(10) .0510(10) .0333(9) -.0258(8) -.0068(7) -.0023(7)
C7 .0732(14) .0504(12) .0528(11) -.0301(10) -.0191(10) .0013(9)
C8 .0951(18) .0534(13) .0728(15) -.0348(13) -.0231(13) -.0099(11)
C9 .0991(18) .0702(15) .0619(13) -.0448(14) -.0225(13) -.0156(11)
C10 .0708(13) .0679(13) .0434(10) -.0363(11) -.0200(9) -.0052(9)
C11 .0461(10) .0529(11) .0351(9) -.0252(8) -.0083(7) -.0048(7)
C12 .0641(13) .0597(12) .0519(11) -.0215(10) -.0300(10) -.0026(9)
C13 .102(2) .0909(19) .0746(17) -.0514(17) -.0369(15) .0167(14)
C14 .0398(9) .0497(10) .0326(8) -.0181(8) -.0117(7) -.0019(7)
C15 .0424(9) .0554(11) .0306(8) -.0189(8) -.0088(7) -.0026(7)
C16 .0372(9) .0550(11) .0321(8) -.0147(8) -.0077(7) -.0056(7)
C17 .0480(11) .0588(13) .0422(10) -.0128(9) -.0179(8) -.0135(9)
C18 .0384(9) .0653(12) .0315(9) -.0212(9) -.0064(7) -.0094(8)

loop_
_atom_type_symbol
_atom_type_description
_atom_type_scat_dispersion_real
_atom_type_scat_dispersion_imag
_atom_type_scat_source
C C .0033 .0016 'International Tables Vol C Tables 4.2.6.8 and 6.1.1.4'
H H .0000 .0000 'International Tables Vol C Tables 4.2.6.8 and 6.1.1.4'
N N .0061 .0033 'International Tables Vol C Tables 4.2.6.8 and 6.1.1.4'
S S .1246 .1234 'International Tables Vol C Tables 4.2.6.8 and 6.1.1.4'

loop_
_geom_angle_atom_site_label_1
_geom_angle_atom_site_label_2
_geom_angle_atom_site_label_3
_geom_angle
_geom_angle_publ_flag
C14 N1 C11 108.64(15) no
C14 N1 C12 125.48(16) no
C11 N1 C12 125.79(15) no
C18 N3 H3A 120.0 no
C18 N3 H3B 120.0 no
H3A N3 H3B 120.0 no
C2 C1 C14 118.06(17) no
C2 C1 H1A 121.0 no
C14 C1 H1A 121.0 no
C1 C2 C3 122.13(17) no
C1 C2 H2A 118.9 no
C3 C2 H2A 118.9 no
C4 C3 C2 118.78(15) no
C4 C3 C15 117.50(16) no
C2 C3 C15 123.66(17) yes
C5 C4 C3 120.19(16) no
C5 C4 H4A 119.9 no
C3 C4 H4A 119.9 no
C4 C5 C14 119.26(16) no
C4 C5 C6 134.19(17) no
C14 C5 C6 106.53(15) no
C7 C6 C11 119.55(17) no
C7 C6 C5 134.28(17) no
C11 C6 C5 106.15(16) no
C8 C7 C6 118.9(2) no
C8 C7 H7A 120.5 no
C6 C7 H7A 120.5 no
C7 C8 C9 120.8(2) no
C7 C8 H8A 119.6 no
C9 C8 H8A 119.6 no
C10 C9 C8 121.9(2) no
C10 C9 H9A 119.0 no
C8 C9 H9A 119.0 no
C9 C10 C11 117.1(2) no
C9 C10 H10A 121.4 no
C11 C10 H10A 121.4 no
N1 C11 C10 129.15(18) no
N1 C11 C6 109.16(15) no
C10 C11 C6 121.68(18) no
N1 C12 C13 111.69(19) no
N1 C12 H12A 109.3 no
C13 C12 H12A 109.3 no
N1 C12 H12B 109.3 no
C13 C12 H12B 109.3 no
H12A C12 H12B 107.9 no
C12 C13 H13A 109.5 no
C12 C13 H13B 109.5 no
H13A C13 H13B 109.5 no
C12 C13 H13C 109.5 no
H13A C13 H13C 109.5 no
H13B C13 H13C 109.5 no
N1 C14 C1 128.98(17) no
N1 C14 C5 109.49(15) no
C1 C14 C5 121.53(15) no
C16 C15 C3 131.64(18) yes
C16 C15 H15A 114.2 no
C3 C15 H15A 114.2 no
C15 C16 C17 123.41(16) yes
C15 C16 C18 121.76(17) yes
C17 C16 C18 114.82(16) yes
N2 C17 C16 175.4(2) yes
N3 C18 C16 115.93(17) yes
N3 C18 S1 121.89(14) yes
C16 C18 S1 122.14(14) yes

loop_
_geom_bond_atom_site_label_1
_geom_bond_atom_site_label_2
_geom_bond_site_symmetry_1
_geom_bond_site_symmetry_2
_geom_bond_distance
_geom_bond_publ_flag
S1 C18 . . 1.665(2) yes
N1 C11 . . 1.387(2) no
N1 C12 . . 1.457(2) no
N1 C14 . . 1.371(2) no
N2 C17 . . 1.146(3) yes
N3 C18 . . 1.327(2) yes
N3 H3A . . .8600 no
N3 H3B . . .8600 no
C1 C2 . . 1.374(2) no
C1 C14 . . 1.393(3) no
C1 H1A . . .9300 no
C2 C3 . . 1.411(3) no
C2 H2A . . .9300 no
C3 C4 . . 1.397(3) no
C3 C15 . . 1.445(2) yes
C4 C5 . . 1.388(2) no
C4 H4A . . .9300 no
C5 C14 . . 1.408(2) no
C5 C6 . . 1.447(2) no
C6 C7 . . 1.387(3) no
C6 C11 . . 1.410(3) no
C7 C8 . . 1.375(3) no
C7 H7A . . .9300 no
C8 C9 . . 1.392(3) no
C8 H8A . . .9300 no
C9 C10 . . 1.378(3) no
C9 H9A . . .9300 no
C10 C11 . . 1.391(3) no
C10 H10A . . .9300 no
C12 C13 . . 1.480(3) no
C12 H12A . . .9700 no
C12 H12B . . .9700 no
C13 H13A . . .9600 no
C13 H13B . . .9600 no
C13 H13C . . .9600 no
C15 C16 . . 1.351(3) yes
C15 H15A . . .9300 no
C16 C17 . . 1.435(3) yes
C16 C18 . . 1.488(2) yes

loop_
_geom_hbond_atom_site_label_D
_geom_hbond_atom_site_label_H
_geom_hbond_atom_site_label_A
_geom_hbond_site_symmetry_A
_geom_hbond_distance_DH
_geom_hbond_distance_HA
_geom_hbond_distance_DA
_geom_hbond_angle_DHA
N3 H3B S1 2_667 .86 2.55 3.402(2) 170

loop_
_geom_torsion_atom_site_label_1
_geom_torsion_atom_site_label_2
_geom_torsion_atom_site_label_3
_geom_torsion_atom_site_label_4
_geom_torsion
_geom_torsion_publ_flag
C14 C1 C2 C3 -1.2(3) no
C1 C2 C3 C4 .2(3) no
C1 C2 C3 C15 -176.91(18) no
C2 C3 C4 C5 1.7(3) no
C15 C3 C4 C5 179.03(15) no
C3 C4 C5 C14 -2.6(3) no
C3 C4 C5 C6 178.88(17) no
C4 C5 C6 C7 -3.6(4) no
C14 C5 C6 C7 177.8(2) no
C4 C5 C6 C11 178.26(19) no
C14 C5 C6 C11 -.37(19) no
C11 C6 C7 C8 1.0(3) no
C5 C6 C7 C8 -176.9(2) no
C6 C7 C8 C9 -.5(4) no
C7 C8 C9 C10 -.6(4) no
C8 C9 C10 C11 1.1(4) no
C14 N1 C11 C10 -176.94(19) no
C12 N1 C11 C10 6.4(3) no
C14 N1 C11 C6 1.7(2) no
C12 N1 C11 C6 -174.96(17) no
C9 C10 C11 N1 177.9(2) no
C9 C10 C11 C6 -.5(3) no
C7 C6 C11 N1 -179.26(17) no
C5 C6 C11 N1 -.78(19) no
C7 C6 C11 C10 -.5(3) no
C5 C6 C11 C10 177.96(17) no
C14 N1 C12 C13 90.9(2) no
C11 N1 C12 C13 -93.0(2) yes
C11 N1 C14 C1 179.08(18) no
C12 N1 C14 C1 -4.3(3) no
C11 N1 C14 C5 -1.9(2) no
C12 N1 C14 C5 174.73(17) no
C2 C1 C14 N1 179.17(18) no
C2 C1 C14 C5 .3(3) no
C4 C5 C14 N1 -177.47(15) no
C6 C5 C14 N1 1.41(19) no
C4 C5 C14 C1 1.6(3) no
C6 C5 C14 C1 -179.51(16) no
C4 C3 C15 C16 172.01(18) no
C2 C3 C15 C16 -10.9(3) no
C3 C15 C16 C17 -4.8(3) no
C3 C15 C16 C18 176.30(17) no
C15 C16 C18 N3 167.64(17) no
C17 C16 C18 N3 -11.3(2) no
C15 C16 C18 S1 -14.4(2) no
C17 C16 C18 S1 166.67(14) no

loop_
_cod_related_entry_id
_cod_related_entry_database
_cod_related_entry_code
1 ChemSpider 21181928
